data_4346329
loop_
_publ_author_name
'Dar, Aijaz A.'
'Sen, Saumik'
'Gupta, Sandeep K.'
'Patwari, G. Naresh'
'Murugavel, Ramaswamy'

_publ_section_title
;
 Octanuclear zinc phosphates with hitherto unknown cluster architectures:
 ancillary ligand and solvent assisted structural transformations thereof.
;
_journal_issue 19
_journal_name_full 'Inorganic chemistry'
_journal_page_first 9458
_journal_page_last 9469
_journal_paper_doi 10.1021/acs.inorgchem.5b01308
_journal_volume 54
_journal_year 2015
_chemical_formula_moiety 'C68 H84 Cl4 N4 O20 P4 Zn4'
_chemical_formula_sum 'C68 H84 Cl4 N4 O20 P4 Zn4'
_chemical_formula_weight 1804.55
_space_group_crystal_system monoclinic
_space_group_IT_number 15
_space_group_name_Hall '-I 2ya'
_space_group_name_H-M_alt 'I 1 2/a 1'
_atom_sites_solution_hydrogens geom
_audit_creation_method SHELXL-2014/7
_cell_angle_alpha 90
_cell_angle_beta 96.233(14)
_cell_angle_gamma 90
_cell_formula_units_Z 4
_cell_length_a 17.828(4)
_cell_length_b 22.866(4)
_cell_length_c 21.186(4)
_cell_measurement_temperature 150(2)
_cell_volume 8586(3)
_computing_cell_refinement 'CrystalClear-SM Expert 2.0 r4'
_computing_data_collection 'CrystalClear-SM Expert 2.0 r4 (Rigaku, 2009)'
_computing_data_reduction 'CrystalClear-SM Expert 2.0 r4'
_computing_molecular_graphics 'CrystalStructure 4.0 (Rigaku, 2010)'
_computing_publication_material 'CrystalStructure 4.0'
_computing_structure_refinement 'SHELXL-2014/7 (Sheldrick, 2014)'
_computing_structure_solution 'SHELXS86 (Sheldrick, 1985)'
_diffrn_ambient_temperature 150(2)
_diffrn_measured_fraction_theta_full 0.998
_diffrn_measured_fraction_theta_max 0.998
_diffrn_measurement_device_type 'Rigaku Saturn724+'
_diffrn_measurement_method \w
_diffrn_radiation_type MoK\a
_diffrn_radiation_wavelength 0.71075
_diffrn_reflns_av_R_equivalents 0.0403
_diffrn_reflns_av_unetI/netI 0.0349
_diffrn_reflns_Laue_measured_fraction_full 0.998
_diffrn_reflns_Laue_measured_fraction_max 0.998
_diffrn_reflns_limit_h_max 21
_diffrn_reflns_limit_h_min -21
_diffrn_reflns_limit_k_max 20
_diffrn_reflns_limit_k_min -27
_diffrn_reflns_limit_l_max 25
_diffrn_reflns_limit_l_min -25
_diffrn_reflns_number 33747
_diffrn_reflns_point_group_measured_fraction_full 0.998
_diffrn_reflns_point_group_measured_fraction_max 0.998
_diffrn_reflns_theta_full 25.242
_diffrn_reflns_theta_max 25.498
_diffrn_reflns_theta_min 2.555
_diffrn_source 'fine-focus sealed tube'
_exptl_absorpt_coefficient_mu 1.368
_exptl_absorpt_correction_T_max 0.768
_exptl_absorpt_correction_T_min 0.761
_exptl_absorpt_correction_type multi-scan
_exptl_absorpt_process_details 'NUMABS (Rigaku, 1999)'
_exptl_crystal_colour colorless
_exptl_crystal_density_diffrn 1.396
_exptl_crystal_description block
_exptl_crystal_F_000 3712
_exptl_crystal_size_max 0.15
_exptl_crystal_size_mid 0.12
_exptl_crystal_size_min 0.08
_refine_diff_density_max 0.489
_refine_diff_density_min -0.392
_refine_diff_density_rms 0.076
_refine_ls_extinction_method none
_refine_ls_goodness_of_fit_ref 1.205
_refine_ls_hydrogen_treatment constr
_refine_ls_matrix_type full
_refine_ls_number_parameters 469
_refine_ls_number_reflns 7992
_refine_ls_number_restraints 0
_refine_ls_restrained_S_all 1.205
_refine_ls_R_factor_all 0.0464
_refine_ls_R_factor_gt 0.0439
_refine_ls_shift/su_max 0.002
_refine_ls_shift/su_mean 0.000
_refine_ls_structure_factor_coef Fsqd
_refine_ls_weighting_details 'w=1/[\s^2^(Fo^2^)+(0.0212P)^2^+34.3365P] where P=(Fo^2^+2Fc^2^)/3'
_refine_ls_weighting_scheme calc
_refine_ls_wR_factor_gt 0.0921
_refine_ls_wR_factor_ref 0.0931
_reflns_Friedel_coverage 0.000
_reflns_number_gt 7681
_reflns_number_total 7992
_reflns_threshold_expression 'I > 2\s(I)'
_cod_data_source_file ic5b01308_si_001.cif
_cod_data_source_block ajz623
_cod_depositor_comments
;
The following automatic conversions were performed:

data item '_exptl_absorpt_correction_type' value 'Multi-scan' was
changed to 'multi-scan' in accordance with the
/home/saulius/struct/COD-crude-data/automatic-downloads/DataCite-retrospective/ACS/depositions/lib/dictionaries/cif_core.dic
dictionary named 'cif_core.dic' version 2.4.2 last updated on
2011-04-26.

Automatic conversion script
Id: cif_fix_values 6909 2019-04-08 15:41:33Z antanas 
;
_cod_original_cell_volume 8585(3)
_cod_original_sg_symbol_H-M 'I 2/a'
_cod_database_code 4346329
_shelx_shelxl_version_number 2014/7
_shelx_space_group_comment
;
The symmetry employed for this shelxl refinement is uniquely defined
by the following loop, which should always be used as a source of
symmetry information in preference to the above space-group names.
They are only intended as comments.
;
_shelx_estimated_absorpt_t_min 0.772
_shelx_estimated_absorpt_t_max 0.772

loop_
_space_group_symop_operation_xyz
'x, y, z'
'-x+1/2, y, -z'
'x+1/2, y+1/2, z+1/2'
'-x+1, y+1/2, -z+1/2'
'-x, -y, -z'
'x-1/2, -y, z'
'-x+1/2, -y+1/2, -z+1/2'
'x, -y+1/2, z+1/2'

loop_
_atom_site_label
_atom_site_type_symbol
_atom_site_fract_x
_atom_site_fract_y
_atom_site_fract_z
_atom_site_U_iso_or_equiv
_atom_site_adp_type
_atom_site_occupancy
_atom_site_site_symmetry_order
_atom_site_calc_flag
_atom_site_refinement_flags_posn
_atom_site_refinement_flags_adp
Zn1 Zn 0.63189(2) 0.88813(2) 0.50630(2) 0.01254(9) Uani 1 1 d . .
Zn2 Zn 0.77759(2) 0.75789(2) 0.60426(2) 0.01196(9) Uani 1 1 d . .
Cl2 Cl 0.35503(5) 0.57923(5) 0.33347(5) 0.0432(3) Uani 1 1 d . .
Cl1 Cl 1.07343(5) 1.04022(4) 0.76686(5) 0.0302(2) Uani 1 1 d . .
P1 P 0.76213(4) 0.89706(3) 0.61192(4) 0.01302(17) Uani 1 1 d . .
P2 P 0.62350(4) 0.75141(3) 0.51109(4) 0.01238(17) Uani 1 1 d . .
O5 O 0.68778(12) 0.72943(10) 0.55677(10) 0.0174(5) Uani 1 1 d . .
O4 O 0.55442(11) 0.70915(9) 0.52296(10) 0.0141(5) Uani 1 1 d . .
O9 O 0.53860(12) 0.93480(10) 0.48963(11) 0.0180(5) Uani 1 1 d . .
O1 O 0.77890(12) 0.94014(9) 0.67197(10) 0.0152(5) Uani 1 1 d . .
O2 O 0.68654(12) 0.91954(10) 0.58175(11) 0.0182(5) Uani 1 1 d . .
O3 O 0.75684(12) 0.83561(9) 0.63824(10) 0.0170(5) Uani 1 1 d . .
O8 O 0.86417(12) 0.74678(10) 0.55826(10) 0.0170(5) Uani 1 1 d . .
O6 O 0.59718(12) 0.81222(9) 0.52720(10) 0.0172(5) Uani 1 1 d . .
O7 O 0.67488(12) 0.90327(10) 0.42924(11) 0.0193(5) Uani 1 1 d . .
N2 N 0.85662(16) 0.69252(12) 0.78047(13) 0.0191(6) Uani 1 1 d . .
H2 H 0.8123 0.6865 0.7940 0.023 Uiso 1 1 calc R U
N1 N 0.44285(15) 0.96941(12) 0.42166(13) 0.0182(6) Uani 1 1 d . .
H1 H 0.4413 0.9998 0.4470 0.022 Uiso 1 1 calc R U
C29 C 0.39205(18) 0.96708(16) 0.36889(16) 0.0211(7) Uani 1 1 d . .
H29 H 0.3559 0.9974 0.3606 0.025 Uiso 1 1 calc R U
C6 C 0.89168(18) 0.93591(14) 0.74462(15) 0.0162(7) Uani 1 1 d . .
C1 C 0.85024(17) 0.96288(13) 0.69334(15) 0.0133(6) Uani 1 1 d . .
C5 C 0.96120(18) 0.96045(14) 0.76663(16) 0.0188(7) Uani 1 1 d . .
H5 H 0.9912 0.9433 0.8016 0.023 Uiso 1 1 calc R U
C3 C 0.94376(19) 1.03671(15) 0.68833(16) 0.0203(7) Uani 1 1 d . .
H3 H 0.9622 1.0710 0.6698 0.024 Uiso 1 1 calc R U
C2 C 0.87352(18) 1.01415(14) 0.66525(15) 0.0163(7) Uani 1 1 d . .
C7 C 0.8586(2) 0.88525(15) 0.77932(16) 0.0223(8) Uani 1 1 d . .
H7 H 0.8322 0.8587 0.7465 0.027 Uiso 1 1 calc R U
C30 C 0.85834(18) 0.70877(14) 0.71884(15) 0.0163(7) Uani 1 1 d . .
C13 C 0.50899(17) 0.67863(14) 0.47635(15) 0.0137(6) Uani 1 1 d . .
C14 C 0.53305(18) 0.62489(14) 0.45598(16) 0.0178(7) Uani 1 1 d . .
C22 C 0.60872(18) 0.59830(14) 0.48165(17) 0.0200(7) Uani 1 1 d . .
H22 H 0.6333 0.6255 0.5146 0.024 Uiso 1 1 calc R U
C23 C 0.66104(19) 0.59230(17) 0.42950(18) 0.0271(8) Uani 1 1 d . .
H23A H 0.7091 0.5751 0.4474 0.033 Uiso 1 1 calc R U
H23B H 0.6374 0.5669 0.3957 0.033 Uiso 1 1 calc R U
H23C H 0.6702 0.6310 0.4119 0.033 Uiso 1 1 calc R U
C15 C 0.48483(19) 0.59465(15) 0.41117(17) 0.0221(8) Uani 1 1 d . .
H15 H 0.4999 0.5581 0.3953 0.027 Uiso 1 1 calc R U
C25 C 0.49555(17) 0.92780(14) 0.43739(15) 0.0157(7) Uani 1 1 d . .
C26 C 0.49807(18) 0.88065(14) 0.39486(16) 0.0202(7) Uani 1 1 d . .
H26 H 0.5347 0.8507 0.4033 0.024 Uiso 1 1 calc R U
C27 C 0.44802(19) 0.87799(15) 0.34157(17) 0.0216(7) Uani 1 1 d . .
H27 H 0.4504 0.8462 0.3130 0.026 Uiso 1 1 calc R U
C28 C 0.39320(18) 0.92120(16) 0.32812(17) 0.0218(7) Uani 1 1 d . .
H28 H 0.3576 0.9186 0.2914 0.026 Uiso 1 1 calc R U
C18 C 0.43791(18) 0.70237(14) 0.45606(16) 0.0164(7) Uani 1 1 d . .
C17 C 0.39103(18) 0.67047(15) 0.41192(17) 0.0226(8) Uani 1 1 d . .
H17 H 0.3424 0.6850 0.3970 0.027 Uiso 1 1 calc R U
C16 C 0.41519(19) 0.61776(16) 0.38977(17) 0.0248(8) Uani 1 1 d . .
C24 C 0.5977(2) 0.53944(16) 0.51386(18) 0.0283(8) Uani 1 1 d . .
H24A H 0.6470 0.5232 0.5299 0.034 Uiso 1 1 calc R U
H24B H 0.5673 0.5451 0.5492 0.034 Uiso 1 1 calc R U
H24C H 0.5717 0.5123 0.4830 0.034 Uiso 1 1 calc R U
C19 C 0.41190(19) 0.75888(15) 0.48467(17) 0.0234(8) Uani 1 1 d . .
H19 H 0.4554 0.7867 0.4888 0.028 Uiso 1 1 calc R U
C21 C 0.3900(2) 0.74683(19) 0.55113(19) 0.0358(10) Uani 1 1 d . .
H21A H 0.3732 0.7833 0.5695 0.043 Uiso 1 1 calc R U
H21B H 0.3489 0.7181 0.5485 0.043 Uiso 1 1 calc R U
H21C H 0.4337 0.7314 0.5780 0.043 Uiso 1 1 calc R U
C20 C 0.3461(2) 0.78835(16) 0.4442(2) 0.0320(9) Uani 1 1 d . .
H20A H 0.3321 0.8243 0.4652 0.038 Uiso 1 1 calc R U
H20B H 0.3614 0.7978 0.4024 0.038 Uiso 1 1 calc R U
H20C H 0.3028 0.7617 0.4393 0.038 Uiso 1 1 calc R U
C10 C 0.82291(19) 1.04801(14) 0.61562(17) 0.0214(7) Uani 1 1 d . .
H10 H 0.7757 1.0248 0.6050 0.026 Uiso 1 1 calc R U
C11 C 0.8589(2) 1.05726(18) 0.55468(18) 0.0352(10) Uani 1 1 d . .
H11A H 0.8241 1.0792 0.5244 0.042 Uiso 1 1 calc R U
H11B H 0.9059 1.0793 0.5639 0.042 Uiso 1 1 calc R U
H11C H 0.8698 1.0192 0.5364 0.042 Uiso 1 1 calc R U
C12 C 0.8010(2) 1.10636(16) 0.64379(19) 0.0294(9) Uani 1 1 d . .
H12A H 0.7779 1.0992 0.6830 0.035 Uiso 1 1 calc R U
H12B H 0.8461 1.1306 0.6532 0.035 Uiso 1 1 calc R U
H12C H 0.7648 1.1267 0.6132 0.035 Uiso 1 1 calc R U
C4 C 0.98648(18) 1.00964(15) 0.73764(16) 0.0201(7) Uani 1 1 d . .
C9 C 0.9163(2) 0.84894(17) 0.82013(19) 0.0351(10) Uani 1 1 d . .
H9A H 0.8906 0.8175 0.8407 0.042 Uiso 1 1 calc R U
H9B H 0.9523 0.8320 0.7934 0.042 Uiso 1 1 calc R U
H9C H 0.9434 0.8739 0.8526 0.042 Uiso 1 1 calc R U
C8 C 0.7991(2) 0.90928(17) 0.81967(18) 0.0315(9) Uani 1 1 d . .
H8A H 0.7622 0.9326 0.7928 0.038 Uiso 1 1 calc R U
H8B H 0.7734 0.8767 0.8383 0.038 Uiso 1 1 calc R U
H8C H 0.8238 0.9339 0.8537 0.038 Uiso 1 1 calc R U
C34 C 0.9191(2) 0.68508(15) 0.82226(16) 0.0242(8) Uani 1 1 d . .
H34 H 0.9140 0.6747 0.8650 0.029 Uiso 1 1 calc R U
C33 C 0.9881(2) 0.69234(16) 0.80347(17) 0.0274(8) Uani 1 1 d . .
H33 H 1.0321 0.6878 0.8326 0.033 Uiso 1 1 calc R U
C32 C 0.9937(2) 0.70675(16) 0.73987(18) 0.0271(8) Uani 1 1 d . .
H32 H 1.0422 0.7112 0.7257 0.033 Uiso 1 1 calc R U
C31 C 0.93093(19) 0.71451(16) 0.69797(17) 0.0242(8) Uani 1 1 d . .
H31 H 0.9358 0.7237 0.6549 0.029 Uiso 1 1 calc R U
O10 O 0.79552(12) 0.71664(10) 0.68548(10) 0.0178(5) Uani 1 1 d . .

loop_
_atom_site_aniso_label
_atom_site_aniso_U_11
_atom_site_aniso_U_22
_atom_site_aniso_U_33
_atom_site_aniso_U_23
_atom_site_aniso_U_13
_atom_site_aniso_U_12
Zn1 0.01264(18) 0.01240(18) 0.01258(19) 0.00046(14) 0.00138(14) 0.00101(14)
Zn2 0.01126(17) 0.01307(18) 0.01148(19) -0.00034(14) 0.00089(14) 0.00034(13)
Cl2 0.0267(5) 0.0496(6) 0.0498(7) -0.0302(5) -0.0115(5) -0.0005(4)
Cl1 0.0201(4) 0.0352(5) 0.0340(5) -0.0076(4) -0.0032(4) -0.0090(4)
P1 0.0134(4) 0.0129(4) 0.0126(4) -0.0023(3) 0.0006(3) 0.0001(3)
P2 0.0115(4) 0.0137(4) 0.0118(4) -0.0002(3) 0.0006(3) -0.0022(3)
O5 0.0145(11) 0.0187(12) 0.0183(12) 0.0015(9) -0.0017(9) -0.0020(9)
O4 0.0135(10) 0.0161(11) 0.0130(11) -0.0010(9) 0.0021(9) -0.0038(9)
O9 0.0158(11) 0.0193(12) 0.0177(12) -0.0023(10) -0.0026(9) 0.0036(9)
O1 0.0144(11) 0.0172(12) 0.0142(12) -0.0057(9) 0.0018(9) -0.0040(9)
O2 0.0167(11) 0.0178(12) 0.0192(12) -0.0044(10) -0.0016(9) 0.0037(9)
O3 0.0223(12) 0.0126(11) 0.0164(12) -0.0018(9) 0.0032(10) 0.0005(9)
O8 0.0153(11) 0.0243(13) 0.0118(11) 0.0024(9) 0.0035(9) 0.0044(9)
O6 0.0206(12) 0.0139(11) 0.0180(12) -0.0005(9) 0.0057(10) -0.0018(9)
O7 0.0206(12) 0.0229(13) 0.0152(12) 0.0056(10) 0.0053(10) 0.0033(10)
N2 0.0225(15) 0.0214(15) 0.0140(14) 0.0032(12) 0.0051(12) 0.0038(12)
N1 0.0171(14) 0.0197(15) 0.0176(15) -0.0026(12) 0.0016(12) 0.0045(11)
C29 0.0146(16) 0.0276(19) 0.0210(18) 0.0028(15) 0.0016(14) 0.0054(14)
C6 0.0208(16) 0.0137(16) 0.0147(17) -0.0036(13) 0.0043(13) 0.0008(13)
C1 0.0122(14) 0.0146(16) 0.0133(16) -0.0055(13) 0.0018(12) -0.0011(12)
C5 0.0198(16) 0.0199(17) 0.0160(17) -0.0036(14) -0.0008(14) 0.0029(13)
C3 0.0222(17) 0.0162(17) 0.0228(19) -0.0014(14) 0.0046(14) -0.0019(13)
C2 0.0211(16) 0.0131(16) 0.0155(17) -0.0026(13) 0.0048(13) 0.0006(13)
C7 0.0332(19) 0.0161(17) 0.0170(18) -0.0007(14) 0.0006(15) -0.0056(14)
C30 0.0198(16) 0.0154(16) 0.0136(17) 0.0007(13) 0.0012(13) -0.0001(13)
C13 0.0125(14) 0.0161(16) 0.0124(16) 0.0006(13) 0.0007(12) -0.0060(12)
C14 0.0146(15) 0.0193(17) 0.0195(18) -0.0009(14) 0.0022(13) -0.0031(13)
C22 0.0185(16) 0.0170(17) 0.0240(19) -0.0036(14) -0.0003(14) 0.0005(13)
C23 0.0153(16) 0.032(2) 0.034(2) 0.0024(17) 0.0052(15) 0.0058(15)
C15 0.0201(17) 0.0199(18) 0.027(2) -0.0089(15) 0.0033(15) 0.0009(14)
C25 0.0132(15) 0.0157(16) 0.0184(17) 0.0031(13) 0.0025(13) 0.0018(12)
C26 0.0194(17) 0.0173(17) 0.0234(19) -0.0020(14) 0.0006(14) 0.0037(13)
C27 0.0208(17) 0.0201(18) 0.0245(19) -0.0056(14) 0.0055(15) -0.0012(14)
C28 0.0160(16) 0.0293(19) 0.0197(18) -0.0002(15) -0.0002(14) -0.0007(14)
C18 0.0173(16) 0.0149(16) 0.0177(17) 0.0012(13) 0.0058(13) -0.0038(13)
C17 0.0131(16) 0.0258(19) 0.028(2) 0.0006(15) -0.0019(14) -0.0008(13)
C16 0.0209(17) 0.030(2) 0.0235(19) -0.0091(16) 0.0009(15) -0.0074(15)
C24 0.0270(19) 0.027(2) 0.031(2) 0.0032(16) 0.0037(16) -0.0011(15)
C19 0.0163(16) 0.0219(18) 0.031(2) -0.0040(15) -0.0006(15) 0.0012(14)
C21 0.032(2) 0.046(3) 0.029(2) -0.0115(19) 0.0034(18) 0.0141(19)
C20 0.0247(19) 0.024(2) 0.045(3) -0.0052(18) -0.0045(18) 0.0048(15)
C10 0.0234(17) 0.0163(17) 0.0234(19) 0.0033(14) -0.0017(15) -0.0021(14)
C11 0.048(2) 0.030(2) 0.027(2) 0.0091(17) 0.0039(19) 0.0088(18)
C12 0.0252(19) 0.026(2) 0.037(2) 0.0016(17) 0.0024(17) 0.0041(15)
C4 0.0161(16) 0.0229(18) 0.0207(18) -0.0069(14) -0.0007(14) -0.0026(13)
C9 0.052(3) 0.026(2) 0.026(2) 0.0060(17) -0.0033(19) -0.0007(18)
C8 0.039(2) 0.034(2) 0.024(2) -0.0025(17) 0.0135(17) -0.0113(17)
C34 0.035(2) 0.0220(19) 0.0136(17) 0.0003(14) -0.0047(15) 0.0100(15)
C33 0.030(2) 0.030(2) 0.0204(19) 0.0001(16) -0.0081(16) 0.0067(16)
C32 0.0188(17) 0.033(2) 0.029(2) 0.0004(17) 0.0018(15) 0.0038(15)
C31 0.0230(18) 0.033(2) 0.0163(18) 0.0053(15) 0.0021(15) 0.0014(15)
O10 0.0176(11) 0.0210(12) 0.0145(12) 0.0035(9) 0.0003(9) 0.0007(9)

loop_
_atom_type_symbol
_atom_type_description
_atom_type_scat_dispersion_real
_atom_type_scat_dispersion_imag
_atom_type_scat_source
C C 0.0033 0.0016 'International Tables Vol C Tables 4.2.6.8 and 6.1.1.4'
H H 0.0000 0.0000 'International Tables Vol C Tables 4.2.6.8 and 6.1.1.4'
Cl Cl 0.1484 0.1585 'International Tables Vol C Tables 4.2.6.8 and 6.1.1.4'
N N 0.0061 0.0033 'International Tables Vol C Tables 4.2.6.8 and 6.1.1.4'
O O 0.0106 0.0060 'International Tables Vol C Tables 4.2.6.8 and 6.1.1.4'
P P 0.1023 0.0942 'International Tables Vol C Tables 4.2.6.8 and 6.1.1.4'
Zn Zn 0.2839 1.4301 'International Tables Vol C Tables 4.2.6.8 and 6.1.1.4'

loop_
_geom_angle_atom_site_label_1
_geom_angle_atom_site_label_2
_geom_angle_atom_site_label_3
_geom_angle
_geom_angle_site_symmetry_1
_geom_angle_site_symmetry_3
O7 Zn1 O6 122.21(10) . .
O7 Zn1 O2 115.46(10) . .
O6 Zn1 O2 107.16(10) . .
O7 Zn1 O9 99.06(10) . .
O6 Zn1 O9 104.16(10) . .
O2 Zn1 O9 106.75(9) . .
O5 Zn2 O8 111.09(10) . .
O5 Zn2 O10 110.26(9) . .
O8 Zn2 O10 108.49(9) . .
O5 Zn2 O3 108.68(9) . .
O8 Zn2 O3 119.75(10) . .
O10 Zn2 O3 97.63(9) . .
O7 P1 O2 114.17(13) 2_656 .
O7 P1 O3 112.40(13) 2_656 .
O2 P1 O3 112.36(13) . .
O7 P1 O1 108.33(12) 2_656 .
O2 P1 O1 101.87(12) . .
O3 P1 O1 106.82(12) . .
O5 P2 O8 114.88(13) . 2_656
O5 P2 O6 113.21(13) . .
O8 P2 O6 111.31(13) 2_656 .
O5 P2 O4 103.99(12) . .
O8 P2 O4 107.73(12) 2_656 .
O6 P2 O4 104.77(12) . .
P2 O5 Zn2 139.60(14) . .
C13 O4 P2 125.9(2) . .
C25 O9 Zn1 119.9(2) . .
C1 O1 P1 124.44(19) . .
P1 O2 Zn1 124.86(13) . .
P1 O3 Zn2 132.82(14) . .
P2 O8 Zn2 133.61(13) 2_656 .
P2 O6 Zn1 131.61(14) . .
P1 O7 Zn1 151.00(15) 2_656 .
C34 N2 C30 123.9(3) . .
C34 N2 H2 118.0 . .
C30 N2 H2 118.0 . .
C25 N1 C29 123.9(3) . .
C25 N1 H1 118.1 . .
C29 N1 H1 118.1 . .
C28 C29 N1 119.8(3) . .
C28 C29 H29 120.1 . .
N1 C29 H29 120.1 . .
C1 C6 C5 117.4(3) . .
C1 C6 C7 120.9(3) . .
C5 C6 C7 121.4(3) . .
C6 C1 C2 123.2(3) . .
C6 C1 O1 118.3(3) . .
C2 C1 O1 118.3(3) . .
C4 C5 C6 120.0(3) . .
C4 C5 H5 120.0 . .
C6 C5 H5 120.0 . .
C4 C3 C2 120.2(3) . .
C4 C3 H3 119.9 . .
C2 C3 H3 119.9 . .
C3 C2 C1 117.3(3) . .
C3 C2 C10 119.8(3) . .
C1 C2 C10 122.7(3) . .
C9 C7 C6 114.6(3) . .
C9 C7 C8 110.2(3) . .
C6 C7 C8 108.9(3) . .
C9 C7 H7 107.6 . .
C6 C7 H7 107.6 . .
C8 C7 H7 107.6 . .
O10 C30 N2 117.5(3) . .
O10 C30 C31 126.3(3) . .
N2 C30 C31 116.1(3) . .
C14 C13 O4 119.3(3) . .
C14 C13 C18 123.2(3) . .
O4 C13 C18 117.3(3) . .
C13 C14 C15 117.6(3) . .
C13 C14 C22 122.3(3) . .
C15 C14 C22 120.1(3) . .
C14 C22 C23 111.3(3) . .
C14 C22 C24 111.0(3) . .
C23 C22 C24 111.2(3) . .
C14 C22 H22 107.7 . .
C23 C22 H22 107.7 . .
C24 C22 H22 107.7 . .
C22 C23 H23A 109.5 . .
C22 C23 H23B 109.5 . .
H23A C23 H23B 109.5 . .
C22 C23 H23C 109.5 . .
H23A C23 H23C 109.5 . .
H23B C23 H23C 109.5 . .
C16 C15 C14 120.0(3) . .
C16 C15 H15 120.0 . .
C14 C15 H15 120.0 . .
O9 C25 N1 117.2(3) . .
O9 C25 C26 126.0(3) . .
N1 C25 C26 116.7(3) . .
C27 C26 C25 120.0(3) . .
C27 C26 H26 120.0 . .
C25 C26 H26 120.0 . .
C26 C27 C28 121.2(3) . .
C26 C27 H27 119.4 . .
C28 C27 H27 119.4 . .
C29 C28 C27 118.3(3) . .
C29 C28 H28 120.8 . .
C27 C28 H28 120.8 . .
C17 C18 C13 117.4(3) . .
C17 C18 C19 121.8(3) . .
C13 C18 C19 120.7(3) . .
C16 C17 C18 120.0(3) . .
C16 C17 H17 120.0 . .
C18 C17 H17 120.0 . .
C17 C16 C15 121.7(3) . .
C17 C16 Cl2 118.7(3) . .
C15 C16 Cl2 119.6(3) . .
C22 C24 H24A 109.5 . .
C22 C24 H24B 109.5 . .
H24A C24 H24B 109.5 . .
C22 C24 H24C 109.5 . .
H24A C24 H24C 109.5 . .
H24B C24 H24C 109.5 . .
C18 C19 C21 109.5(3) . .
C18 C19 C20 113.5(3) . .
C21 C19 C20 109.8(3) . .
C18 C19 H19 108.0 . .
C21 C19 H19 108.0 . .
C20 C19 H19 108.0 . .
C19 C21 H21A 109.5 . .
C19 C21 H21B 109.5 . .
H21A C21 H21B 109.5 . .
C19 C21 H21C 109.5 . .
H21A C21 H21C 109.5 . .
H21B C21 H21C 109.5 . .
C19 C20 H20A 109.5 . .
C19 C20 H20B 109.5 . .
H20A C20 H20B 109.5 . .
C19 C20 H20C 109.5 . .
H20A C20 H20C 109.5 . .
H20B C20 H20C 109.5 . .
C11 C10 C2 112.7(3) . .
C11 C10 C12 111.1(3) . .
C2 C10 C12 109.4(3) . .
C11 C10 H10 107.8 . .
C2 C10 H10 107.8 . .
C12 C10 H10 107.8 . .
C10 C11 H11A 109.5 . .
C10 C11 H11B 109.5 . .
H11A C11 H11B 109.5 . .
C10 C11 H11C 109.5 . .
H11A C11 H11C 109.5 . .
H11B C11 H11C 109.5 . .
C10 C12 H12A 109.5 . .
C10 C12 H12B 109.5 . .
H12A C12 H12B 109.5 . .
C10 C12 H12C 109.5 . .
H12A C12 H12C 109.5 . .
H12B C12 H12C 109.5 . .
C3 C4 C5 121.7(3) . .
C3 C4 Cl1 119.1(3) . .
C5 C4 Cl1 119.2(3) . .
C7 C9 H9A 109.5 . .
C7 C9 H9B 109.5 . .
H9A C9 H9B 109.5 . .
C7 C9 H9C 109.5 . .
H9A C9 H9C 109.5 . .
H9B C9 H9C 109.5 . .
C7 C8 H8A 109.5 . .
C7 C8 H8B 109.5 . .
H8A C8 H8B 109.5 . .
C7 C8 H8C 109.5 . .
H8A C8 H8C 109.5 . .
H8B C8 H8C 109.5 . .
C33 C34 N2 120.3(3) . .
C33 C34 H34 119.9 . .
N2 C34 H34 119.9 . .
C34 C33 C32 118.5(3) . .
C34 C33 H33 120.8 . .
C32 C33 H33 120.8 . .
C31 C32 C33 121.2(3) . .
C31 C32 H32 119.4 . .
C33 C32 H32 119.4 . .
C32 C31 C30 119.9(3) . .
C32 C31 H31 120.1 . .
C30 C31 H31 120.1 . .
C30 O10 Zn2 127.4(2) . .

loop_
_geom_bond_atom_site_label_1
_geom_bond_atom_site_label_2
_geom_bond_distance
_geom_bond_site_symmetry_2
Zn1 O7 1.909(2) .
Zn1 O6 1.911(2) .
Zn1 O2 1.919(2) .
Zn1 O9 1.975(2) .
Zn2 O5 1.910(2) .
Zn2 O8 1.930(2) .
Zn2 O10 1.958(2) .
Zn2 O3 1.967(2) .
Cl2 C16 1.753(3) .
Cl1 C4 1.751(3) .
P1 O7 1.501(2) 2_656
P1 O2 1.517(2) .
P1 O3 1.519(2) .
P1 O1 1.611(2) .
P2 O5 1.504(2) .
P2 O8 1.513(2) 2_656
P2 O6 1.518(2) .
P2 O4 1.607(2) .
O4 C13 1.394(4) .
O9 C25 1.286(4) .
O1 C1 1.403(4) .
O8 P2 1.513(2) 2_656
O7 P1 1.501(2) 2_656
N2 C34 1.356(4) .
N2 C30 1.361(4) .
N2 H2 0.8800 .
N1 C25 1.353(4) .
N1 C29 1.361(4) .
N1 H1 0.8800 .
C29 C28 1.360(5) .
C29 H29 0.9500 .
C6 C1 1.390(4) .
C6 C5 1.394(4) .
C6 C7 1.525(5) .
C1 C2 1.398(4) .
C5 C4 1.380(5) .
C5 H5 0.9500 .
C3 C4 1.372(5) .
C3 C2 1.393(5) .
C3 H3 0.9500 .
C2 C10 1.521(4) .
C7 C9 1.518(5) .
C7 C8 1.534(5) .
C7 H7 1.0000 .
C30 O10 1.270(4) .
C30 C31 1.418(5) .
C13 C14 1.386(5) .
C13 C18 1.403(4) .
C14 C15 1.393(5) .
C14 C22 1.525(4) .
C22 C23 1.527(5) .
C22 C24 1.531(5) .
C22 H22 1.0000 .
C23 H23A 0.9800 .
C23 H23B 0.9800 .
C23 H23C 0.9800 .
C15 C16 1.380(5) .
C15 H15 0.9500 .
C25 C26 1.409(5) .
C26 C27 1.362(5) .
C26 H26 0.9500 .
C27 C28 1.397(5) .
C27 H27 0.9500 .
C28 H28 0.9500 .
C18 C17 1.391(5) .
C18 C19 1.521(5) .
C17 C16 1.379(5) .
C17 H17 0.9500 .
C24 H24A 0.9800 .
C24 H24B 0.9800 .
C24 H24C 0.9800 .
C19 C21 1.526(5) .
C19 C20 1.531(5) .
C19 H19 1.0000 .
C21 H21A 0.9800 .
C21 H21B 0.9800 .
C21 H21C 0.9800 .
C20 H20A 0.9800 .
C20 H20B 0.9800 .
C20 H20C 0.9800 .
C10 C11 1.517(5) .
C10 C12 1.530(5) .
C10 H10 1.0000 .
C11 H11A 0.9800 .
C11 H11B 0.9800 .
C11 H11C 0.9800 .
C12 H12A 0.9800 .
C12 H12B 0.9800 .
C12 H12C 0.9800 .
C9 H9A 0.9800 .
C9 H9B 0.9800 .
C9 H9C 0.9800 .
C8 H8A 0.9800 .
C8 H8B 0.9800 .
C8 H8C 0.9800 .
C34 C33 1.345(5) .
C34 H34 0.9500 .
C33 C32 1.401(5) .
C33 H33 0.9500 .
C32 C31 1.363(5) .
C32 H32 0.9500 .
C31 H31 0.9500 .

loop_
_geom_hbond_atom_site_label_D
_geom_hbond_atom_site_label_H
_geom_hbond_atom_site_label_A
_geom_hbond_distance_DH
_geom_hbond_distance_HA
_geom_hbond_distance_DA
_geom_hbond_angle_DHA
_geom_hbond_site_symmetry_A
N2 H2 O3 0.88 2.05 2.868(4) 153.4 7_666
N1 H1 O9 0.88 2.02 2.882(4) 167.7 5_676
C29 H29 O2 0.95 2.42 3.177(4) 136.1 5_676
C34 H34 O6 0.95 2.33 3.234(4) 158.2 7_666
C31 H31 O8 0.95 2.35 3.155(4) 142.1 .

loop_
_geom_torsion_atom_site_label_1
_geom_torsion_atom_site_label_2
_geom_torsion_atom_site_label_3
_geom_torsion_atom_site_label_4
_geom_torsion
_geom_torsion_site_symmetry_1
O8 P2 O5 Zn2 91.3(2) 2_656
O6 P2 O5 Zn2 -38.1(3) .
O4 P2 O5 Zn2 -151.2(2) .
O5 P2 O4 C13 -128.6(2) .
O8 P2 O4 C13 -6.2(3) 2_656
O6 P2 O4 C13 112.4(2) .
O7 P1 O1 C1 -20.3(3) 2_656
O2 P1 O1 C1 -140.9(2) .
O3 P1 O1 C1 101.0(2) .
O7 P1 O2 Zn1 63.1(2) 2_656
O3 P1 O2 Zn1 -66.4(2) .
O1 P1 O2 Zn1 179.65(15) .
O7 P1 O3 Zn2 -33.1(2) 2_656
O2 P1 O3 Zn2 97.36(19) .
O1 P1 O3 Zn2 -151.74(16) .
O5 P2 O6 Zn1 85.6(2) .
O8 P2 O6 Zn1 -45.6(2) 2_656
O4 P2 O6 Zn1 -161.73(16) .
C25 N1 C29 C28 -0.8(5) .
C5 C6 C1 C2 -2.8(5) .
C7 C6 C1 C2 171.2(3) .
C5 C6 C1 O1 -177.7(3) .
C7 C6 C1 O1 -3.7(4) .
P1 O1 C1 C6 -99.1(3) .
P1 O1 C1 C2 85.8(3) .
C1 C6 C5 C4 -0.1(5) .
C7 C6 C5 C4 -174.0(3) .
C4 C3 C2 C1 -1.5(5) .
C4 C3 C2 C10 173.3(3) .
C6 C1 C2 C3 3.6(5) .
O1 C1 C2 C3 178.4(3) .
C6 C1 C2 C10 -171.0(3) .
O1 C1 C2 C10 3.9(4) .
C1 C6 C7 C9 162.5(3) .
C5 C6 C7 C9 -23.7(5) .
C1 C6 C7 C8 -73.5(4) .
C5 C6 C7 C8 100.3(4) .
C34 N2 C30 O10 -177.0(3) .
C34 N2 C30 C31 3.8(5) .
P2 O4 C13 C14 84.3(3) .
P2 O4 C13 C18 -100.6(3) .
O4 C13 C14 C15 177.5(3) .
C18 C13 C14 C15 2.7(5) .
O4 C13 C14 C22 -1.5(5) .
C18 C13 C14 C22 -176.3(3) .
C13 C14 C22 C23 -115.9(4) .
C15 C14 C22 C23 65.1(4) .
C13 C14 C22 C24 119.6(3) .
C15 C14 C22 C24 -59.4(4) .
C13 C14 C15 C16 -1.5(5) .
C22 C14 C15 C16 177.6(3) .
Zn1 O9 C25 N1 -165.0(2) .
Zn1 O9 C25 C26 15.1(4) .
C29 N1 C25 O9 -178.1(3) .
C29 N1 C25 C26 1.9(5) .
O9 C25 C26 C27 178.7(3) .
N1 C25 C26 C27 -1.2(5) .
C25 C26 C27 C28 -0.5(5) .
N1 C29 C28 C27 -1.0(5) .
C26 C27 C28 C29 1.6(5) .
C14 C13 C18 C17 -1.9(5) .
O4 C13 C18 C17 -176.8(3) .
C14 C13 C18 C19 174.3(3) .
O4 C13 C18 C19 -0.6(4) .
C13 C18 C17 C16 -0.1(5) .
C19 C18 C17 C16 -176.3(3) .
C18 C17 C16 C15 1.3(6) .
C18 C17 C16 Cl2 -179.2(3) .
C14 C15 C16 C17 -0.5(6) .
C14 C15 C16 Cl2 -179.9(3) .
C17 C18 C19 C21 101.1(4) .
C13 C18 C19 C21 -75.0(4) .
C17 C18 C19 C20 -22.0(5) .
C13 C18 C19 C20 162.0(3) .
C3 C2 C10 C11 60.7(4) .
C1 C2 C10 C11 -124.8(3) .
C3 C2 C10 C12 -63.4(4) .
C1 C2 C10 C12 111.1(3) .
C2 C3 C4 C5 -1.3(5) .
C2 C3 C4 Cl1 -178.4(3) .
C6 C5 C4 C3 2.1(5) .
C6 C5 C4 Cl1 179.1(3) .
C30 N2 C34 C33 -1.7(5) .
N2 C34 C33 C32 -1.0(5) .
C34 C33 C32 C31 1.3(6) .
C33 C32 C31 C30 0.9(6) .
O10 C30 C31 C32 177.6(3) .
N2 C30 C31 C32 -3.3(5) .
N2 C30 O10 Zn2 163.5(2) .
C31 C30 O10 Zn2 -17.4(5) .
